data_4333115
loop_
_publ_author_name
'Wei, Qiao-Hua'
'Yin, Gang-Qiang'
'Zhang, Li-Yi'
'Chen, Zhong-Ning'

_publ_section_title
;
 Luminescent Hepta- and Tetradecanuclear Complexes of
 5,5&#x2018;-Diethynyl-2,2&#x2018;-bipyridine Capped with Triangular
 Trinuclear Cu3/Ag3Cluster Units
;
_journal_issue 25
_journal_name_full 'Inorganic Chemistry'
_journal_page_first 10371
_journal_page_last 10377
_journal_paper_doi 10.1021/ic061448p
_journal_volume 45
_journal_year 2006
_chemical_formula_sum 'C172 H152 Ag6 Cl3 F24 N4 O6 P12 Re Sb4'
_chemical_formula_weight 4625.39
_chemical_name_systematic
; 
 ? 
;
_space_group_IT_number 2
_symmetry_cell_setting triclinic
_symmetry_space_group_name_Hall '-P 1'
_symmetry_space_group_name_H-M 'P -1'
_atom_sites_solution_hydrogens geom
_atom_sites_solution_primary direct
_atom_sites_solution_secondary difmap
_audit_creation_method SHELXL-97
_cell_angle_alpha 86.46(11)
_cell_angle_beta 83.96(10)
_cell_angle_gamma 82.76(7)
_cell_formula_units_Z 1
_cell_length_a 14.74(2)
_cell_length_b 16.47(3)
_cell_length_c 19.92(4)
_cell_measurement_reflns_used 268
_cell_measurement_temperature 130.15
_cell_volume 4765(14)
_computing_cell_refinement 'Bruker XSCANS'
_computing_data_collection 'Bruker XSCANS'
_computing_data_reduction 'Bruker SHELXTL'
_computing_molecular_graphics 'Bruker SHELXTL'
_computing_publication_material 'Bruker SHELXTL'
_computing_structure_refinement 'SHELXL-97 (Sheldrick, 1997)'
_computing_structure_solution 'SHELXS-97 (Sheldrick, 1990)'
_diffrn_ambient_temperature 130.15
_diffrn_measured_fraction_theta_full 0.980
_diffrn_measured_fraction_theta_max 0.980
_diffrn_measurement_device_type 'RIGAKU MERCURY CCD'
_diffrn_measurement_method '\w scans'
_diffrn_radiation_monochromator graphite
_diffrn_radiation_source 'fine-focus sealed tube'
_diffrn_radiation_type MoK\a
_diffrn_radiation_wavelength 0.71073
_diffrn_reflns_av_R_equivalents 0.0255
_diffrn_reflns_av_sigmaI/netI 0.0437
_diffrn_reflns_limit_h_max 19
_diffrn_reflns_limit_h_min -16
_diffrn_reflns_limit_k_max 21
_diffrn_reflns_limit_k_min -21
_diffrn_reflns_limit_l_max 25
_diffrn_reflns_limit_l_min -25
_diffrn_reflns_number 36632
_diffrn_reflns_theta_full 27.48
_diffrn_reflns_theta_max 27.48
_diffrn_reflns_theta_min 2.80
_exptl_absorpt_coefficient_mu 2.007
_exptl_absorpt_correction_T_max 1.0000
_exptl_absorpt_correction_T_min 0.5912
_exptl_absorpt_correction_type multi-scan
_exptl_crystal_colour Red
_exptl_crystal_density_diffrn 1.611
_exptl_crystal_density_method 'not measured'
_exptl_crystal_description Prism
_exptl_crystal_F_000 2268
_exptl_crystal_size_max 0.40
_exptl_crystal_size_mid 0.38
_exptl_crystal_size_min 0.30
_refine_diff_density_max 2.513
_refine_diff_density_min -3.452
_refine_diff_density_rms 0.177
_refine_ls_extinction_method none
_refine_ls_goodness_of_fit_ref 1.042
_refine_ls_hydrogen_treatment constr
_refine_ls_matrix_type full
_refine_ls_number_parameters 1100
_refine_ls_number_reflns 21429
_refine_ls_number_restraints 96
_refine_ls_restrained_S_all 1.048
_refine_ls_R_factor_all 0.0689
_refine_ls_R_factor_gt 0.0603
_refine_ls_shift/su_max 0.001
_refine_ls_shift/su_mean 0.000
_refine_ls_structure_factor_coef Fsqd
_refine_ls_weighting_details 'calc w=1/[\s^2^(Fo^2^)+(0.0974P)^2^+19.9962P] where P=(Fo^2^+2Fc^2^)/3'
_refine_ls_weighting_scheme calc
_refine_ls_wR_factor_gt 0.1651
_refine_ls_wR_factor_ref 0.1732
_reflns_number_gt 18373
_reflns_number_total 21429
_reflns_threshold_expression >2sigma(I)
_cod_data_source_file ic061448psup1.cif
_cod_data_source_block compound_3
_cod_depositor_comments
;
The following automatic conversions were performed:

'_symmetry_cell_setting' value 'Triclinic' changed to 'triclinic'
according to /home/saulius/struct/CIF-dictionaries/cif_core.dic
dictionary named 'cif_core.dic' version 2.4.2 from
2011-04-26.

'_exptl_absorpt_correction_type' value 'Multi-scan'
changed to 'multi-scan' according to
/home/saulius/struct/CIF-dictionaries/cif_core.dic dictionary named
'cif_core.dic' version 2.4.2 from 2011-04-26.

Automatic conversion script
Id: cif_fix_values 1891 2012-01-12 08:04:46Z andrius 
;
_cod_original_cell_volume 4767(15)
_cod_original_sg_symbol_H-M P-1
_cod_database_code 4333115

loop_
_symmetry_equiv_pos_as_xyz
'x, y, z'
'-x, -y, -z'

loop_
_atom_site_label
_atom_site_type_symbol
_atom_site_fract_x
_atom_site_fract_y
_atom_site_fract_z
_atom_site_U_iso_or_equiv
_atom_site_adp_type
_atom_site_occupancy
_atom_site_symmetry_multiplicity
_atom_site_calc_flag
_atom_site_refinement_flags
_atom_site_disorder_assembly
_atom_site_disorder_group
Sb1 Sb 0.15879(3) 0.61253(3) 1.08470(2) 0.04215(12) Uani 1 1 d . . .
Sb2 Sb 1.0000 0.0000 0.5000 0.1285(6) Uani 1 2 d S . .
Ag1 Ag 0.24704(2) 0.32213(2) 0.743982(17) 0.01845(9) Uani 1 1 d . . .
Ag2 Ag 0.24953(2) 0.16631(2) 0.834089(17) 0.01952(9) Uani 1 1 d . . .
Ag3 Ag 0.09808(2) 0.21111(2) 0.735645(18) 0.02187(9) Uani 1 1 d . . .
Re Re 0.50205(3) 0.13661(3) 0.42025(2) 0.02903(11) Uani 0.50 1 d PD . 1
C1 C 0.4457(9) 0.2503(9) 0.4247(6) 0.040(3) Uani 0.50 1 d P A 1
O1 O 0.4166(8) 0.3162(6) 0.4256(5) 0.051(2) Uani 0.50 1 d P A 1
C2 C 0.5559(12) 0.1683(11) 0.3327(8) 0.051(4) Uani 0.50 1 d P B 1
O2 O 0.5900(16) 0.1834(12) 0.2801(10) 0.072(5) Uani 0.50 1 d P B 1
C3 C 0.394(2) 0.119(4) 0.379(3) 0.088(3) Uani 0.229(6) 1 d PD C 1
O3 O 0.3350(12) 0.1076(18) 0.3513(15) 0.088(3) Uani 0.229(6) 1 d PD C 1
Cl' Cl 0.3679(7) 0.0895(8) 0.3809(7) 0.088(3) Uani 0.229(6) 1 d PD C 1
C3' C 0.6117(17) 0.172(3) 0.449(2) 0.088(3) Uani 0.27 1 d PD C 1
O3' O 0.6751(12) 0.1963(18) 0.4641(14) 0.088(3) Uani 0.27 1 d PD C 1
Cl Cl 0.6384(6) 0.1574(7) 0.4756(5) 0.088(3) Uani 0.27 1 d PD C 1
Sb3 Sb 0.49429(17) 0.27621(9) 0.31663(7) 0.1000(6) Uani 0.50 1 d P D 2
F31 F 0.5062(19) 0.2773(16) 0.4055(13) 0.180(9) Uiso 0.50 1 d P D 2
F32 F 0.4148(13) 0.1941(12) 0.3467(10) 0.131(6) Uiso 0.50 1 d P D 2
F33 F 0.4614(15) 0.2680(13) 0.2308(11) 0.154(7) Uiso 0.50 1 d P D 2
F34 F 0.5773(14) 0.3487(13) 0.2976(11) 0.146(7) Uiso 0.50 1 d P D 2
F35 F 0.400(2) 0.365(2) 0.3230(17) 0.232(13) Uiso 0.50 1 d P D 2
F36 F 0.587(2) 0.1876(19) 0.3019(13) 0.113(11) Uiso 0.50 1 d P D 2
C11 C 0.2543(3) 0.1877(3) 0.7198(2) 0.0220(8) Uani 1 1 d U . .
C12 C 0.2999(3) 0.1498(3) 0.6750(3) 0.0241(7) Uani 1 1 d U . .
C13 C 0.3553(3) 0.1061(3) 0.6229(3) 0.0270(8) Uani 1 1 d U . .
C14 C 0.3823(4) 0.0211(4) 0.6339(4) 0.0468(18) Uani 1 1 d . . .
N1 N 0.4401(4) -0.0168(5) 0.5824(4) 0.057(2) Uani 0.50 1 d P . .
C15 C 0.4401(4) -0.0168(5) 0.5824(4) 0.057(2) Uani 0.50 1 d P . .
C16 C 0.4677(4) 0.0219(6) 0.5258(4) 0.063(3) Uani 1 1 d . . .
C17 C 0.4412(5) 0.1006(6) 0.5144(3) 0.064(2) Uani 0.50 1 d P . .
N2 N 0.4412(5) 0.1006(6) 0.5144(3) 0.064(2) Uani 0.50 1 d P . .
C18 C 0.3830(5) 0.1464(5) 0.5614(3) 0.0481(18) Uani 1 1 d . . .
P1 P 0.40611(8) 0.33438(7) 0.76654(6) 0.0176(2) Uani 1 1 d . . .
P2 P 0.40962(8) 0.17673(7) 0.85633(6) 0.0191(2) Uani 1 1 d . . .
P3 P 0.14873(8) 0.08368(8) 0.90554(6) 0.0207(2) Uani 1 1 d . . .
P4 P 0.02607(8) 0.09478(8) 0.78943(6) 0.0202(2) Uani 1 1 d . . .
P5 P 0.15141(9) 0.43934(8) 0.69914(6) 0.0227(2) Uani 1 1 d . . .
P6 P 0.02539(8) 0.32080(9) 0.66387(7) 0.0257(3) Uani 1 1 d . . .
F11 F 0.2464(4) 0.6529(4) 1.1289(3) 0.0843(17) Uani 1 1 d . . .
F12 F 0.2302(5) 0.5100(3) 1.0802(4) 0.0890(18) Uani 1 1 d . . .
F13 F 0.0989(5) 0.5852(5) 1.1659(3) 0.112(3) Uani 1 1 d . . .
F14 F 0.0913(4) 0.7162(3) 1.0842(3) 0.0839(17) Uani 1 1 d . . .
F15 F 0.2228(5) 0.6423(4) 1.0015(3) 0.101(2) Uani 1 1 d . . .
F16 F 0.0697(5) 0.5725(5) 1.0408(4) 0.115(3) Uani 1 1 d . . .
F21 F 0.9492(8) -0.0089(9) 0.5888(5) 0.197(6) Uani 1 1 d . . .
F22 F 1.0729(10) -0.0983(9) 0.5140(6) 0.210(6) Uani 1 1 d . . .
F23 F 1.0980(9) 0.0474(8) 0.5261(5) 0.179(5) Uani 1 1 d . . .
C91 C 0.4723(3) 0.2363(3) 0.7894(2) 0.0201(9) Uani 1 1 d . . .
H1A H 0.5298 0.2468 0.8047 0.024 Uiso 1 1 calc R . .
H1B H 0.4865 0.2042 0.7496 0.024 Uiso 1 1 calc R . .
C92 C 0.0308(3) 0.0863(3) 0.8817(3) 0.0241(10) Uani 1 1 d . . .
H2A H 0.0060 0.0367 0.8998 0.029 Uiso 1 1 calc R . .
H2B H -0.0074 0.1325 0.9019 0.029 Uiso 1 1 calc R . .
C93 C 0.0314(3) 0.4235(3) 0.6920(3) 0.0282(11) Uani 1 1 d . . .
H3A H -0.0041 0.4304 0.7356 0.034 Uiso 1 1 calc R . .
H3B H 0.0050 0.4642 0.6600 0.034 Uiso 1 1 calc R . .
C101 C 0.4320(4) 0.4055(3) 0.8255(2) 0.0241(10) Uani 1 1 d . . .
C102 C 0.5219(4) 0.4131(4) 0.8381(3) 0.0357(13) Uani 1 1 d . . .
H10A H 0.5711 0.3814 0.8156 0.043 Uiso 1 1 calc R . .
C103 C 0.5374(5) 0.4689(4) 0.8847(4) 0.0497(17) Uani 1 1 d . . .
H10B H 0.5971 0.4736 0.8937 0.060 Uiso 1 1 calc R . .
C104 C 0.4657(6) 0.5160(4) 0.9170(4) 0.0503(17) Uani 1 1 d . . .
H10C H 0.4770 0.5531 0.9476 0.060 Uiso 1 1 calc R . .
C105 C 0.3755(6) 0.5096(4) 0.9050(4) 0.0491(17) Uani 1 1 d . . .
H10D H 0.3266 0.5416 0.9276 0.059 Uiso 1 1 calc R . .
C106 C 0.3598(4) 0.4544(4) 0.8584(3) 0.0333(12) Uani 1 1 d . . .
H10E H 0.2999 0.4504 0.8494 0.040 Uiso 1 1 calc R . .
C111 C 0.4637(3) 0.3651(3) 0.6854(2) 0.0217(9) Uani 1 1 d . . .
C112 C 0.4791(4) 0.3092(3) 0.6341(3) 0.0280(10) Uani 1 1 d . . .
H11A H 0.4656 0.2557 0.6434 0.034 Uiso 1 1 calc R . .
C113 C 0.5142(4) 0.3328(4) 0.5693(3) 0.0349(12) Uani 1 1 d . . .
H11B H 0.5244 0.2954 0.5354 0.042 Uiso 1 1 calc R . .
C114 C 0.5341(4) 0.4131(4) 0.5557(3) 0.0361(13) Uani 1 1 d . . .
H11C H 0.5577 0.4295 0.5126 0.043 Uiso 1 1 calc R . .
C115 C 0.5185(5) 0.4679(4) 0.6061(3) 0.0416(14) Uani 1 1 d . . .
H11D H 0.5321 0.5213 0.5967 0.050 Uiso 1 1 calc R . .
C116 C 0.4831(4) 0.4451(4) 0.6707(3) 0.0317(11) Uani 1 1 d . . .
H11E H 0.4723 0.4831 0.7041 0.038 Uiso 1 1 calc R . .
C121 C 0.4789(3) 0.0766(3) 0.8544(3) 0.0240(10) Uani 1 1 d . . .
C122 C 0.5210(4) 0.0399(4) 0.9095(3) 0.0399(14) Uani 1 1 d . . .
H12A H 0.5175 0.0673 0.9493 0.048 Uiso 1 1 calc R . .
C123 C 0.5689(5) -0.0390(4) 0.9046(4) 0.0529(19) Uani 1 1 d . . .
H12B H 0.5970 -0.0642 0.9414 0.063 Uiso 1 1 calc R . .
C124 C 0.5745(5) -0.0793(4) 0.8454(4) 0.0480(17) Uani 1 1 d . . .
H12C H 0.6066 -0.1315 0.8424 0.058 Uiso 1 1 calc R . .
C125 C 0.5329(4) -0.0428(4) 0.7907(4) 0.0422(14) Uani 1 1 d . . .
H12D H 0.5374 -0.0703 0.7509 0.051 Uiso 1 1 calc R . .
C126 C 0.4841(4) 0.0350(3) 0.7947(3) 0.0323(12) Uani 1 1 d . . .
H12E H 0.4550 0.0592 0.7580 0.039 Uiso 1 1 calc R . .
C131 C 0.4257(4) 0.2202(3) 0.9352(3) 0.0255(10) Uani 1 1 d . . .
C132 C 0.5094(5) 0.2429(4) 0.9491(3) 0.0419(14) Uani 1 1 d . . .
H13B H 0.5603 0.2357 0.9173 0.050 Uiso 1 1 calc R . .
C133 C 0.5171(6) 0.2760(5) 1.0100(4) 0.058(2) Uani 1 1 d . . .
H13C H 0.5729 0.2916 1.0188 0.070 Uiso 1 1 calc R . .
C134 C 0.4422(6) 0.2858(5) 1.0579(4) 0.055(2) Uani 1 1 d . . .
H13D H 0.4480 0.3073 1.0991 0.066 Uiso 1 1 calc R . .
C135 C 0.3594(6) 0.2640(4) 1.0446(3) 0.0467(16) Uani 1 1 d . . .
H13E H 0.3091 0.2712 1.0768 0.056 Uiso 1 1 calc R . .
C136 C 0.3499(4) 0.2316(3) 0.9840(3) 0.0314(11) Uani 1 1 d . . .
H13F H 0.2934 0.2173 0.9754 0.038 Uiso 1 1 calc R . .
C141 C 0.1313(4) 0.1136(3) 0.9931(3) 0.0275(10) Uani 1 1 d . . .
C142 C 0.1838(5) 0.0715(4) 1.0421(3) 0.0426(14) Uani 1 1 d . . .
H14A H 0.2227 0.0240 1.0317 0.051 Uiso 1 1 calc R . .
C143 C 0.1770(6) 0.1016(6) 1.1069(3) 0.060(2) Uani 1 1 d . . .
H14B H 0.2107 0.0733 1.1397 0.072 Uiso 1 1 calc R . .
C144 C 0.1219(6) 0.1714(6) 1.1225(4) 0.060(2) Uani 1 1 d . . .
H14C H 0.1194 0.1915 1.1653 0.072 Uiso 1 1 calc R . .
C145 C 0.0695(6) 0.2129(5) 1.0749(4) 0.0549(19) Uani 1 1 d . . .
H14D H 0.0305 0.2599 1.0863 0.066 Uiso 1 1 calc R . .
C146 C 0.0745(4) 0.1845(4) 1.0096(3) 0.0381(13) Uani 1 1 d . . .
H14E H 0.0399 0.2133 0.9774 0.046 Uiso 1 1 calc R . .
C151 C 0.1936(3) -0.0240(3) 0.9103(3) 0.0278(11) Uani 1 1 d . . .
C152 C 0.2749(4) -0.0504(4) 0.8722(4) 0.0447(16) Uani 1 1 d . . .
H15A H 0.3058 -0.0125 0.8452 0.054 Uiso 1 1 calc R . .
C153 C 0.3111(5) -0.1328(4) 0.8738(6) 0.065(2) Uani 1 1 d . . .
H15B H 0.3657 -0.1500 0.8481 0.078 Uiso 1 1 calc R . .
C154 C 0.2655(5) -0.1876(4) 0.9134(5) 0.059(2) Uani 1 1 d . . .
H15C H 0.2888 -0.2428 0.9139 0.070 Uiso 1 1 calc R . .
C155 C 0.1845(5) -0.1630(4) 0.9533(4) 0.0482(17) Uani 1 1 d . . .
H15D H 0.1554 -0.2010 0.9815 0.058 Uiso 1 1 calc R . .
C156 C 0.1478(4) -0.0816(4) 0.9506(3) 0.0377(13) Uani 1 1 d . . .
H15E H 0.0925 -0.0651 0.9757 0.045 Uiso 1 1 calc R . .
C161 C 0.0808(3) -0.0024(3) 0.7582(3) 0.0263(10) Uani 1 1 d . . .
C162 C 0.1340(5) -0.0028(4) 0.6966(4) 0.0438(15) Uani 1 1 d . . .
H16B H 0.1410 0.0461 0.6719 0.053 Uiso 1 1 calc R . .
C163 C 0.1767(5) -0.0763(5) 0.6719(5) 0.061(2) Uani 1 1 d . . .
H16C H 0.2127 -0.0766 0.6306 0.073 Uiso 1 1 calc R . .
C164 C 0.1661(6) -0.1494(5) 0.7083(5) 0.066(2) Uani 1 1 d . . .
H16D H 0.1959 -0.1985 0.6921 0.079 Uiso 1 1 calc R . .
C165 C 0.1110(6) -0.1495(4) 0.7689(4) 0.0558(19) Uani 1 1 d . . .
H16E H 0.1025 -0.1987 0.7928 0.067 Uiso 1 1 calc R . .
C166 C 0.0688(5) -0.0767(4) 0.7938(4) 0.0407(14) Uani 1 1 d . . .
H16F H 0.0320 -0.0770 0.8347 0.049 Uiso 1 1 calc R . .
C171 C -0.0960(3) 0.0938(3) 0.7832(3) 0.0255(10) Uani 1 1 d . . .
C172 C -0.1300(4) 0.0375(4) 0.7469(4) 0.0472(17) Uani 1 1 d . . .
H17B H -0.0899 -0.0031 0.7251 0.057 Uiso 1 1 calc R . .
C173 C -0.2242(5) 0.0414(5) 0.7428(5) 0.057(2) Uani 1 1 d . . .
H17C H -0.2468 0.0033 0.7185 0.068 Uiso 1 1 calc R . .
C174 C -0.2834(4) 0.1007(5) 0.7743(4) 0.0513(18) Uani 1 1 d . . .
H17D H -0.3465 0.1016 0.7733 0.062 Uiso 1 1 calc R . .
C175 C -0.2497(5) 0.1591(6) 0.8076(5) 0.070(3) Uani 1 1 d . . .
H17E H -0.2896 0.2012 0.8274 0.084 Uiso 1 1 calc R . .
C176 C -0.1567(5) 0.1553(5) 0.8116(5) 0.062(2) Uani 1 1 d . . .
H17F H -0.1345 0.1954 0.8340 0.074 Uiso 1 1 calc R . .
C181 C 0.1448(5) 0.5238(3) 0.7547(3) 0.0360(13) Uani 1 1 d . . .
C182 C 0.2103(5) 0.5783(4) 0.7444(4) 0.0467(16) Uani 1 1 d . . .
H18B H 0.2512 0.5772 0.7055 0.056 Uiso 1 1 calc R . .
C183 C 0.2134(7) 0.6353(5) 0.7937(5) 0.065(2) Uani 1 1 d . . .
H18C H 0.2571 0.6720 0.7873 0.078 Uiso 1 1 calc R . .
C184 C 0.1537(8) 0.6374(5) 0.8503(5) 0.070(3) Uani 1 1 d . . .
H18D H 0.1558 0.6764 0.8818 0.084 Uiso 1 1 calc R . .
C185 C 0.0920(8) 0.5841(5) 0.8612(4) 0.068(3) Uani 1 1 d . . .
H18E H 0.0527 0.5848 0.9009 0.082 Uiso 1 1 calc R . .
C186 C 0.0861(6) 0.5270(4) 0.8128(4) 0.0502(17) Uani 1 1 d . . .
H18F H 0.0419 0.4910 0.8203 0.060 Uiso 1 1 calc R . .
C191 C 0.1911(4) 0.4799(4) 0.6159(3) 0.0355(12) Uani 1 1 d U . .
C192 C 0.2605(4) 0.4362(5) 0.5780(3) 0.0430(14) Uani 1 1 d U . .
H19A H 0.2903 0.3880 0.5964 0.052 Uiso 1 1 calc R . .
C193 C 0.2875(5) 0.4628(7) 0.5121(4) 0.0644(19) Uani 1 1 d U . .
H19B H 0.3335 0.4323 0.4854 0.077 Uiso 1 1 calc R . .
C194 C 0.2429(6) 0.5373(7) 0.4873(4) 0.074(2) Uani 1 1 d U . .
H19C H 0.2611 0.5565 0.4437 0.088 Uiso 1 1 calc R . .
C195 C 0.1754(6) 0.5815(6) 0.5236(4) 0.068(2) Uani 1 1 d U . .
H19D H 0.1473 0.6304 0.5053 0.082 Uiso 1 1 calc R . .
C196 C 0.1472(5) 0.5543(5) 0.5892(4) 0.0509(16) Uani 1 1 d U . .
H19E H 0.1001 0.5846 0.6150 0.061 Uiso 1 1 calc R . .
C201 C -0.0958(5) 0.3159(7) 0.6577(5) 0.0729(15) Uani 1 1 d U . .
C202 C -0.1185(6) 0.2522(7) 0.6242(5) 0.0786(15) Uani 1 1 d U . .
H20A H -0.0725 0.2160 0.6029 0.094 Uiso 1 1 calc R . .
C203 C -0.2115(6) 0.2416(8) 0.6219(6) 0.0832(16) Uani 1 1 d U . .
H20B H -0.2273 0.1996 0.5980 0.100 Uiso 1 1 calc R . .
C204 C -0.2770(6) 0.2930(8) 0.6548(5) 0.0831(16) Uani 1 1 d U . .
H20C H -0.3381 0.2839 0.6553 0.100 Uiso 1 1 calc R . .
C205 C -0.2573(6) 0.3565(8) 0.6867(5) 0.0814(15) Uani 1 1 d U . .
H20D H -0.3045 0.3922 0.7074 0.098 Uiso 1 1 calc R . .
C206 C -0.1655(5) 0.3695(7) 0.6891(5) 0.0768(15) Uani 1 1 d U . .
H20E H -0.1514 0.4135 0.7114 0.092 Uiso 1 1 calc R . .
C211 C 0.0765(4) 0.3203(3) 0.5764(3) 0.0287(11) Uani 1 1 d . . .
C212 C 0.0533(4) 0.3839(4) 0.5293(3) 0.0350(12) Uani 1 1 d . . .
H21A H 0.0101 0.4277 0.5420 0.042 Uiso 1 1 calc R . .
C213 C 0.0943(5) 0.3816(5) 0.4643(3) 0.0473(16) Uani 1 1 d . . .
H21B H 0.0790 0.4243 0.4332 0.057 Uiso 1 1 calc R . .
C214 C 0.1578(5) 0.3170(5) 0.4443(3) 0.0548(19) Uani 1 1 d . . .
H21C H 0.1855 0.3165 0.4002 0.066 Uiso 1 1 calc R . .
C215 C 0.1806(6) 0.2528(5) 0.4898(4) 0.058(2) Uani 1 1 d . . .
H21D H 0.2230 0.2086 0.4765 0.070 Uiso 1 1 calc R . .
C216 C 0.1392(5) 0.2551(4) 0.5560(3) 0.0430(15) Uani 1 1 d . . .
H21E H 0.1540 0.2119 0.5868 0.052 Uiso 1 1 calc R . .
N01 N 0.8442(5) -0.3123(3) 0.1317(3) 0.0564(19) Uani 1 1 d . . .
C01 C 0.8452(5) -0.3513(4) 0.0841(3) 0.0435(15) Uani 1 1 d . . .
C02 C 0.8500(7) -0.4008(5) 0.0248(4) 0.061(2) Uani 1 1 d . . .
H02A H 0.8823 -0.3744 -0.0131 0.073 Uiso 1 1 calc R . .
H02B H 0.7890 -0.4062 0.0145 0.073 Uiso 1 1 calc R . .
H02C H 0.8820 -0.4541 0.0341 0.073 Uiso 1 1 calc R . .
O02 O 0.4137(6) -0.1056(5) 0.3646(4) 0.099(3) Uani 1 1 d . . .
O01 O 0.2294(9) 0.3408(10) 0.2376(5) 0.084(5) Uani 0.50 1 d P . .
C05 C 0.0524(11) 0.2004(10) 0.3418(11) 0.111(10) Uani 0.50 1 d PD . .
H05A H 0.0473 0.2068 0.3901 0.133 Uiso 0.50 1 calc PR . .
H05B H 0.0153 0.1581 0.3334 0.133 Uiso 0.50 1 calc PR . .
Cl01 Cl 0.0108(5) 0.2913(3) 0.3022(4) 0.114(3) Uani 0.50 1 d PD . .
Cl02 Cl 0.1632(6) 0.1707(4) 0.3142(4) 0.121(3) Uani 0.50 1 d PD . .

loop_
_atom_site_aniso_label
_atom_site_aniso_U_11
_atom_site_aniso_U_22
_atom_site_aniso_U_33
_atom_site_aniso_U_23
_atom_site_aniso_U_13
_atom_site_aniso_U_12
Sb1 0.0550(3) 0.0409(2) 0.0305(2) -0.00405(17) -0.00597(18) -0.00301(19)
Sb2 0.1453(13) 0.1571(14) 0.0749(8) -0.0308(9) -0.0046(8) 0.0203(11)
Ag1 0.01443(16) 0.01750(17) 0.02344(18) 0.00087(12) -0.00383(12) -0.00128(12)
Ag2 0.01568(16) 0.02364(18) 0.01911(17) 0.00333(13) -0.00126(12) -0.00440(12)
Ag3 0.01640(17) 0.02391(18) 0.02573(18) 0.00678(14) -0.00496(13) -0.00556(13)
Re 0.0333(2) 0.0287(2) 0.0238(2) -0.00785(16) 0.00332(16) -0.00048(17)
C1 0.039(6) 0.051(8) 0.030(6) -0.016(5) 0.003(5) -0.001(6)
O1 0.066(6) 0.032(5) 0.051(6) -0.004(4) -0.008(5) 0.011(4)
C2 0.056(9) 0.062(10) 0.035(7) -0.018(7) 0.017(7) -0.007(7)
O2 0.101(13) 0.067(9) 0.045(9) -0.011(7) 0.027(8) -0.017(7)
C3 0.101(7) 0.093(6) 0.059(4) -0.020(5) 0.008(4) 0.021(4)
O3 0.101(7) 0.093(6) 0.059(4) -0.020(5) 0.008(4) 0.021(4)
Cl' 0.101(7) 0.093(6) 0.059(4) -0.020(5) 0.008(4) 0.021(4)
C3' 0.101(7) 0.093(6) 0.059(4) -0.020(5) 0.008(4) 0.021(4)
O3' 0.101(7) 0.093(6) 0.059(4) -0.020(5) 0.008(4) 0.021(4)
Cl 0.101(7) 0.093(6) 0.059(4) -0.020(5) 0.008(4) 0.021(4)
Sb3 0.195(2) 0.0530(7) 0.0544(7) -0.0130(6) -0.0086(9) -0.0215(9)
C11 0.0194(17) 0.0256(18) 0.0214(17) -0.0036(15) -0.0030(14) -0.0021(14)
C12 0.0197(15) 0.0298(17) 0.0233(16) -0.0056(14) -0.0023(13) -0.0033(13)
C13 0.0217(17) 0.0344(19) 0.0257(18) -0.0110(16) 0.0003(15) -0.0035(16)
C14 0.031(3) 0.050(4) 0.062(4) -0.041(3) -0.012(3) 0.010(3)
N1 0.030(3) 0.081(5) 0.062(4) -0.054(4) -0.008(3) 0.014(3)
C15 0.030(3) 0.081(5) 0.062(4) -0.054(4) -0.008(3) 0.014(3)
C16 0.026(3) 0.109(7) 0.060(5) -0.068(5) 0.003(3) -0.002(4)
C17 0.040(3) 0.121(7) 0.037(3) -0.046(4) 0.015(3) -0.033(4)
N2 0.040(3) 0.121(7) 0.037(3) -0.046(4) 0.015(3) -0.033(4)
C18 0.041(3) 0.083(5) 0.025(3) -0.023(3) 0.009(2) -0.027(3)
P1 0.0145(5) 0.0195(5) 0.0192(5) 0.0011(4) -0.0029(4) -0.0039(4)
P2 0.0150(5) 0.0223(6) 0.0200(5) 0.0034(4) -0.0044(4) -0.0018(4)
P3 0.0169(5) 0.0244(6) 0.0206(6) 0.0040(5) -0.0015(4) -0.0044(4)
P4 0.0144(5) 0.0224(6) 0.0242(6) 0.0030(5) -0.0022(4) -0.0053(4)
P5 0.0247(6) 0.0197(6) 0.0232(6) 0.0042(5) -0.0058(5) 0.0001(5)
P6 0.0157(5) 0.0330(7) 0.0292(6) 0.0114(5) -0.0084(5) -0.0069(5)
F11 0.064(3) 0.083(4) 0.111(5) -0.045(3) -0.007(3) -0.010(3)
F12 0.105(5) 0.052(3) 0.111(5) -0.016(3) -0.028(4) 0.004(3)
F13 0.130(6) 0.169(7) 0.043(3) 0.000(4) 0.025(3) -0.068(5)
F14 0.092(4) 0.064(3) 0.091(4) -0.020(3) -0.021(3) 0.027(3)
F15 0.137(6) 0.091(4) 0.054(3) 0.010(3) 0.043(3) 0.014(4)
F16 0.088(4) 0.146(6) 0.120(6) -0.080(5) -0.044(4) 0.011(4)
F21 0.183(11) 0.298(16) 0.084(6) -0.010(8) 0.026(6) 0.040(10)
F22 0.236(14) 0.207(12) 0.158(10) -0.044(9) -0.006(9) 0.092(11)
F23 0.197(11) 0.230(13) 0.122(8) -0.039(8) -0.034(8) -0.050(10)
C91 0.015(2) 0.020(2) 0.024(2) 0.0056(17) -0.0020(16) -0.0012(16)
C92 0.017(2) 0.029(2) 0.026(2) 0.0052(19) -0.0015(18) -0.0036(18)
C93 0.020(2) 0.034(3) 0.028(3) 0.002(2) -0.0027(19) 0.005(2)
C101 0.028(2) 0.025(2) 0.022(2) 0.0022(18) -0.0063(18) -0.0099(19)
C102 0.032(3) 0.042(3) 0.037(3) -0.002(2) -0.012(2) -0.016(2)
C103 0.053(4) 0.050(4) 0.055(4) -0.002(3) -0.027(3) -0.024(3)
C104 0.071(5) 0.043(4) 0.044(4) -0.014(3) -0.019(3) -0.015(3)
C105 0.065(5) 0.040(4) 0.042(4) -0.016(3) -0.005(3) -0.002(3)
C106 0.033(3) 0.035(3) 0.034(3) -0.007(2) -0.002(2) -0.007(2)
C111 0.016(2) 0.028(2) 0.021(2) 0.0045(18) -0.0035(17) -0.0043(17)
C112 0.029(3) 0.030(3) 0.026(3) 0.002(2) -0.004(2) -0.006(2)
C113 0.037(3) 0.046(3) 0.021(2) -0.001(2) -0.002(2) -0.005(2)
C114 0.034(3) 0.050(4) 0.023(3) 0.012(2) 0.001(2) -0.009(3)
C115 0.049(4) 0.039(3) 0.037(3) 0.013(3) -0.002(3) -0.018(3)
C116 0.034(3) 0.031(3) 0.029(3) 0.004(2) 0.001(2) -0.009(2)
C121 0.017(2) 0.022(2) 0.030(3) 0.0074(19) 0.0000(18) -0.0008(17)
C122 0.039(3) 0.044(3) 0.030(3) 0.006(2) 0.001(2) 0.012(3)
C123 0.056(4) 0.047(4) 0.043(4) 0.023(3) 0.004(3) 0.022(3)
C124 0.043(4) 0.027(3) 0.064(5) 0.010(3) 0.011(3) 0.011(3)
C125 0.036(3) 0.032(3) 0.057(4) -0.007(3) 0.005(3) -0.005(2)
C126 0.027(3) 0.026(3) 0.045(3) 0.000(2) -0.008(2) -0.005(2)
C131 0.029(3) 0.026(2) 0.023(2) 0.0025(19) -0.0095(19) -0.0023(19)
C132 0.041(3) 0.053(4) 0.034(3) 0.000(3) -0.015(3) -0.008(3)
C133 0.067(5) 0.070(5) 0.048(4) -0.004(4) -0.032(4) -0.028(4)
C134 0.089(6) 0.049(4) 0.034(3) -0.005(3) -0.019(4) -0.020(4)
C135 0.072(5) 0.039(3) 0.028(3) -0.005(3) 0.001(3) -0.007(3)
C136 0.038(3) 0.027(3) 0.029(3) 0.000(2) -0.005(2) -0.002(2)
C141 0.027(2) 0.034(3) 0.022(2) 0.004(2) -0.0001(19) -0.015(2)
C142 0.044(3) 0.053(4) 0.032(3) 0.008(3) -0.013(3) -0.012(3)
C143 0.069(5) 0.090(6) 0.026(3) 0.008(4) -0.016(3) -0.027(5)
C144 0.073(5) 0.085(6) 0.029(3) -0.011(4) 0.003(3) -0.036(5)
C145 0.064(5) 0.062(5) 0.040(4) -0.018(3) 0.011(3) -0.019(4)
C146 0.038(3) 0.043(3) 0.034(3) -0.007(3) 0.004(2) -0.011(3)
C151 0.022(2) 0.025(2) 0.037(3) 0.004(2) -0.007(2) -0.0060(19)
C152 0.026(3) 0.032(3) 0.074(5) -0.003(3) 0.003(3) -0.004(2)
C153 0.032(3) 0.033(4) 0.125(8) -0.005(4) 0.005(4) 0.002(3)
C154 0.047(4) 0.023(3) 0.108(7) 0.004(3) -0.024(4) 0.000(3)
C155 0.050(4) 0.032(3) 0.065(5) 0.011(3) -0.014(3) -0.011(3)
C156 0.041(3) 0.032(3) 0.038(3) 0.007(2) 0.000(2) -0.005(2)
C161 0.021(2) 0.022(2) 0.037(3) -0.003(2) -0.007(2) -0.0022(18)
C162 0.043(3) 0.038(3) 0.049(4) -0.008(3) 0.012(3) -0.014(3)
C163 0.047(4) 0.055(5) 0.079(6) -0.034(4) 0.025(4) -0.010(3)
C164 0.053(4) 0.044(4) 0.103(7) -0.033(5) -0.011(5) 0.003(3)
C165 0.066(5) 0.033(3) 0.070(5) -0.005(3) -0.025(4) 0.001(3)
C166 0.052(4) 0.026(3) 0.047(4) -0.002(2) -0.016(3) -0.006(3)
C171 0.018(2) 0.026(2) 0.034(3) 0.003(2) -0.0042(19) -0.0075(18)
C172 0.030(3) 0.046(4) 0.070(5) -0.013(3) -0.020(3) -0.002(3)
C173 0.034(3) 0.053(4) 0.090(6) -0.011(4) -0.030(4) -0.009(3)
C174 0.018(3) 0.064(5) 0.073(5) 0.009(4) -0.013(3) -0.011(3)
C175 0.027(3) 0.100(7) 0.085(6) -0.045(5) -0.017(4) 0.017(4)
C176 0.026(3) 0.073(5) 0.091(6) -0.042(5) -0.019(3) 0.003(3)
C181 0.049(3) 0.019(2) 0.040(3) 0.002(2) -0.018(3) 0.004(2)
C182 0.053(4) 0.030(3) 0.060(4) -0.003(3) -0.018(3) -0.003(3)
C183 0.081(6) 0.032(4) 0.089(7) -0.006(4) -0.041(5) -0.004(4)
C184 0.115(8) 0.033(4) 0.064(5) -0.021(4) -0.031(5) 0.011(4)
C185 0.111(8) 0.039(4) 0.052(5) -0.018(3) -0.010(5) 0.009(4)
C186 0.076(5) 0.033(3) 0.039(4) -0.006(3) -0.005(3) 0.000(3)
C191 0.032(3) 0.047(3) 0.031(3) 0.019(2) -0.013(2) -0.019(2)
C192 0.026(2) 0.076(4) 0.029(3) 0.013(3) -0.005(2) -0.019(3)
C193 0.037(3) 0.115(5) 0.041(3) 0.027(3) -0.001(3) -0.026(3)
C194 0.056(4) 0.119(5) 0.048(4) 0.045(4) -0.015(3) -0.037(4)
C195 0.055(4) 0.092(5) 0.060(4) 0.051(4) -0.024(3) -0.030(3)
C196 0.045(3) 0.060(4) 0.051(3) 0.034(3) -0.021(3) -0.021(3)
C201 0.028(2) 0.118(4) 0.076(3) 0.047(3) -0.028(2) -0.028(2)
C202 0.036(2) 0.120(4) 0.084(3) 0.043(3) -0.028(2) -0.030(2)
C203 0.041(2) 0.124(4) 0.088(3) 0.043(3) -0.025(2) -0.030(2)
C204 0.039(2) 0.127(4) 0.085(3) 0.045(3) -0.022(2) -0.027(2)
C205 0.036(2) 0.127(4) 0.081(3) 0.045(3) -0.020(2) -0.023(2)
C206 0.031(2) 0.124(4) 0.077(3) 0.045(3) -0.023(2) -0.023(2)
C211 0.028(3) 0.034(3) 0.026(3) 0.002(2) -0.013(2) -0.005(2)
C212 0.034(3) 0.042(3) 0.028(3) 0.006(2) -0.009(2) -0.003(2)
C213 0.056(4) 0.058(4) 0.028(3) 0.011(3) -0.015(3) -0.005(3)
C214 0.056(4) 0.083(6) 0.023(3) 0.000(3) -0.006(3) -0.001(4)
C215 0.062(5) 0.068(5) 0.039(4) -0.013(3) -0.009(3) 0.021(4)
C216 0.049(4) 0.046(4) 0.034(3) 0.000(3) -0.014(3) 0.002(3)
N01 0.104(5) 0.022(2) 0.028(3) 0.003(2) 0.038(3) 0.013(3)
C01 0.046(4) 0.037(3) 0.043(4) 0.002(3) 0.007(3) 0.000(3)
C02 0.083(6) 0.051(4) 0.047(4) -0.015(3) 0.005(4) -0.003(4)
O02 0.131(7) 0.084(5) 0.105(6) 0.028(4) -0.083(5) -0.056(5)
O01 0.079(8) 0.136(13) 0.030(5) -0.028(7) -0.012(5) 0.033(8)
C05 0.104(17) 0.079(14) 0.17(3) -0.045(15) -0.099(18) 0.001(12)
Cl01 0.155(6) 0.059(3) 0.140(6) -0.026(3) -0.098(5) 0.017(3)
Cl02 0.199(8) 0.064(3) 0.104(5) -0.034(3) -0.078(5) 0.035(4)

loop_
_atom_type_symbol
_atom_type_description
_atom_type_scat_dispersion_real
_atom_type_scat_dispersion_imag
_atom_type_scat_source
C C 0.0033 0.0016 'International Tables Vol C Tables 4.2.6.8 and 6.1.1.4'
H H 0.0000 0.0000 'International Tables Vol C Tables 4.2.6.8 and 6.1.1.4'
N N 0.0061 0.0033 'International Tables Vol C Tables 4.2.6.8 and 6.1.1.4'
O O 0.0106 0.0060 'International Tables Vol C Tables 4.2.6.8 and 6.1.1.4'
F F 0.0171 0.0103 'International Tables Vol C Tables 4.2.6.8 and 6.1.1.4'
P P 0.1023 0.0942 'International Tables Vol C Tables 4.2.6.8 and 6.1.1.4'
Cl Cl 0.1484 0.1585 'International Tables Vol C Tables 4.2.6.8 and 6.1.1.4'
Ag Ag -0.8971 1.1015 'International Tables Vol C Tables 4.2.6.8 and 6.1.1.4'
Sb Sb -0.5866 1.5461 'International Tables Vol C Tables 4.2.6.8 and 6.1.1.4'
Re Re -1.0185 7.2310 'International Tables Vol C Tables 4.2.6.8 and 6.1.1.4'

loop_
_geom_angle_atom_site_label_1
_geom_angle_atom_site_label_2
_geom_angle_atom_site_label_3
_geom_angle
_geom_angle_site_symmetry_1
_geom_angle_site_symmetry_3
F13 Sb1 F11 89.7(3) . .
F13 Sb1 F16 89.9(4) . .
F11 Sb1 F16 179.4(3) . .
F13 Sb1 F14 90.6(4) . .
F11 Sb1 F14 89.4(3) . .
F16 Sb1 F14 90.2(3) . .
F13 Sb1 F12 92.8(4) . .
F11 Sb1 F12 90.6(3) . .
F16 Sb1 F12 89.8(3) . .
F14 Sb1 F12 176.6(3) . .
F13 Sb1 F15 178.6(3) . .
F11 Sb1 F15 89.0(4) . .
F16 Sb1 F15 91.4(4) . .
F14 Sb1 F15 89.2(3) . .
F12 Sb1 F15 87.4(3) . .
F22 Sb2 F22 180.0(8) 2_756 .
F22 Sb2 F21 89.0(6) 2_756 2_756
F22 Sb2 F21 91.0(6) . 2_756
F22 Sb2 F21 91.0(6) 2_756 .
F22 Sb2 F21 89.0(6) . .
F21 Sb2 F21 180.000(2) 2_756 .
F22 Sb2 F23 84.9(7) 2_756 2_756
F22 Sb2 F23 95.1(7) . 2_756
F21 Sb2 F23 91.1(6) 2_756 2_756
F21 Sb2 F23 88.9(6) . 2_756
F22 Sb2 F23 95.1(7) 2_756 .
F22 Sb2 F23 84.9(7) . .
F21 Sb2 F23 88.9(6) 2_756 .
F21 Sb2 F23 91.1(6) . .
F23 Sb2 F23 180.0(7) 2_756 .
C11 Ag1 P5 128.59(15) . .
C11 Ag1 P1 102.75(14) . .
P5 Ag1 P1 120.40(10) . .
C11 Ag1 Ag2 48.13(17) . .
P5 Ag1 Ag2 145.33(8) . .
P1 Ag1 Ag2 89.90(9) . .
C11 Ag1 Ag3 47.95(14) . .
P5 Ag1 Ag3 91.41(13) . .
P1 Ag1 Ag3 147.95(6) . .
Ag2 Ag1 Ag3 61.52(10) . .
C11 Ag2 P3 126.79(15) . .
C11 Ag2 P2 102.81(16) . .
P3 Ag2 P2 123.08(11) . .
C11 Ag2 Ag1 48.26(15) . .
P3 Ag2 Ag1 141.93(8) . .
P2 Ag2 Ag1 90.57(9) . .
C11 Ag2 Ag3 46.89(15) . .
P3 Ag2 Ag3 90.23(14) . .
P2 Ag2 Ag3 146.53(7) . .
Ag1 Ag2 Ag3 59.48(9) . .
C11 Ag3 P4 113.77(16) . .
C11 Ag3 P6 116.10(16) . .
P4 Ag3 P6 126.03(11) . .
C11 Ag3 Ag1 48.00(15) . .
P4 Ag3 Ag1 144.91(7) . .
P6 Ag3 Ag1 86.37(12) . .
C11 Ag3 Ag2 46.83(16) . .
P4 Ag3 Ag2 86.56(12) . .
P6 Ag3 Ag2 144.47(7) . .
Ag1 Ag3 Ag2 59.01(10) . .
C2 Re C3 88(2) . .
C2 Re C3' 82.7(14) . .
C3 Re C3' 169(3) . .
C2 Re C1 86.0(6) . .
C3 Re C1 84.9(19) . .
C3' Re C1 87.6(14) . .
C2 Re C15 95.2(6) . 2_656
C3 Re C15 95.1(19) . 2_656
C3' Re C15 92.6(14) . 2_656
C1 Re C15 178.8(5) . 2_656
C2 Re N1 95.2(6) . 2_656
C3 Re N1 95.1(19) . 2_656
C3' Re N1 92.6(14) . 2_656
C1 Re N1 178.8(5) . 2_656
C15 Re N1 0.00(19) 2_656 2_656
C2 Re C17 178.6(5) . .
C3 Re C17 90.5(19) . .
C3' Re C17 98.6(13) . .
C1 Re C17 94.3(5) . .
C15 Re C17 84.5(4) 2_656 .
N1 Re C17 84.5(4) 2_656 .
C2 Re Cl' 95.7(6) . .
C3 Re Cl' 11(2) . .
C3' Re Cl' 177.9(13) . .
C1 Re Cl' 93.7(5) . .
C15 Re Cl' 86.2(4) 2_656 .
N1 Re Cl' 86.2(4) 2_656 .
C17 Re Cl' 82.9(4) . .
C2 Re Cl 93.2(6) . .
C3 Re Cl 178.7(19) . .
C3' Re Cl 12.6(15) . .
C1 Re Cl 95.3(5) . .
C15 Re Cl 84.7(3) 2_656 .
N1 Re Cl 84.7(3) 2_656 .
C17 Re Cl 88.1(3) . .
Cl' Re Cl 167.8(5) . .
O1 C1 Re 177.2(13) . .
O2 C2 Re 176.6(15) . .
Cl' C3 O3 47(2) . .
Cl' C3 Re 134(7) . .
O3 C3 Re 175(5) . .
Cl' O3 C3 36(4) . .
C3 Cl' O3 98(5) . .
C3 Cl' Re 35(5) . .
O3 Cl' Re 132(2) . .
Cl C3' O3' 51.9(18) . .
Cl C3' Re 131(4) . .
O3' C3' Re 177(4) . .
Cl O3' C3' 39(2) . .
C3' Cl O3' 89(3) . .
C3' Cl Re 37(3) . .
O3' Cl Re 125.9(19) . .
F31 Sb3 F34 91.0(11) . .
F31 Sb3 F33 169.3(11) . .
F34 Sb3 F33 99.0(10) . .
F31 Sb3 F36 94.1(12) . .
F34 Sb3 F36 90.8(12) . .
F33 Sb3 F36 89.6(11) . .
F31 Sb3 F35 90.9(13) . .
F34 Sb3 F35 88.8(12) . .
F33 Sb3 F35 85.4(12) . .
F36 Sb3 F35 174.9(13) . .
F31 Sb3 F32 82.6(10) . .
F34 Sb3 F32 172.6(9) . .
F33 Sb3 F32 87.6(9) . .
F36 Sb3 F32 85.8(11) . .
F35 Sb3 F32 95.1(12) . .
C12 C11 Ag2 130.2(4) . .
C12 C11 Ag3 126.6(4) . .
Ag2 C11 Ag3 86.3(2) . .
C12 C11 Ag1 130.1(4) . .
Ag2 C11 Ag1 83.61(19) . .
Ag3 C11 Ag1 84.05(18) . .
C11 C12 C13 178.5(5) . .
C18 C13 C14 120.1(6) . .
C18 C13 C12 120.8(6) . .
C14 C13 C12 119.1(5) . .
N1 C14 C13 116.1(8) . .
C16 N1 C14 123.3(8) . .
C16 N1 Re 108.4(5) . 2_656
C14 N1 Re 128.3(7) . 2_656
N1 C16 C17 121.1(6) . .
N1 C16 C16 120.2(12) . 2_656
C17 C16 C16 118.7(12) . 2_656
C16 C17 C18 121.9(8) . .
C16 C17 Re 108.2(5) . .
C18 C17 Re 129.9(8) . .
C17 C18 C13 117.4(8) . .
C101 P1 C111 105.4(3) . .
C101 P1 C91 105.1(3) . .
C111 P1 C91 103.6(2) . .
C101 P1 Ag1 122.06(19) . .
C111 P1 Ag1 105.14(19) . .
C91 P1 Ag1 113.85(18) . .
C131 P2 C121 106.6(3) . .
C131 P2 C91 105.7(3) . .
C121 P2 C91 102.0(2) . .
C131 P2 Ag2 116.9(2) . .
C121 P2 Ag2 111.21(19) . .
C91 P2 Ag2 113.14(18) . .
C151 P3 C141 104.9(3) . .
C151 P3 C92 105.2(2) . .
C141 P3 C92 103.5(3) . .
C151 P3 Ag2 112.7(2) . .
C141 P3 Ag2 113.0(2) . .
C92 P3 Ag2 116.5(2) . .
C161 P4 C171 105.3(2) . .
C161 P4 C92 105.9(3) . .
C171 P4 C92 101.5(3) . .
C161 P4 Ag3 112.4(2) . .
C171 P4 Ag3 117.75(19) . .
C92 P4 Ag3 112.8(2) . .
C191 P5 C181 105.5(3) . .
C191 P5 C93 104.2(3) . .
C181 P5 C93 105.4(3) . .
C191 P5 Ag1 115.9(2) . .
C181 P5 Ag1 109.4(2) . .
C93 P5 Ag1 115.4(2) . .
C201 P6 C211 104.2(4) . .
C201 P6 C93 105.1(4) . .
C211 P6 C93 106.0(3) . .
C201 P6 Ag3 114.3(3) . .
C211 P6 Ag3 112.8(2) . .
C93 P6 Ag3 113.5(2) . .
P1 C91 P2 112.4(3) . .
P1 C91 H1A 109.1 . .
P2 C91 H1A 109.1 . .
P1 C91 H1B 109.1 . .
P2 C91 H1B 109.1 . .
H1A C91 H1B 107.9 . .
P4 C92 P3 112.5(3) . .
P4 C92 H2A 109.1 . .
P3 C92 H2A 109.1 . .
P4 C92 H2B 109.1 . .
P3 C92 H2B 109.1 . .
H2A C92 H2B 107.8 . .
P6 C93 P5 110.6(3) . .
P6 C93 H3A 109.5 . .
P5 C93 H3A 109.5 . .
P6 C93 H3B 109.5 . .
P5 C93 H3B 109.5 . .
H3A C93 H3B 108.1 . .
C106 C101 C102 119.3(5) . .
C106 C101 P1 118.4(4) . .
C102 C101 P1 122.3(4) . .
C101 C102 C103 119.6(6) . .
C101 C102 H10A 120.2 . .
C103 C102 H10A 120.2 . .
C104 C103 C102 120.4(6) . .
C104 C103 H10B 119.8 . .
C102 C103 H10B 119.8 . .
C103 C104 C105 120.9(6) . .
C103 C104 H10C 119.6 . .
C105 C104 H10C 119.6 . .
C106 C105 C104 118.9(7) . .
C106 C105 H10D 120.6 . .
C104 C105 H10D 120.6 . .
C101 C106 C105 120.9(6) . .
C101 C106 H10E 119.5 . .
C105 C106 H10E 119.5 . .
C116 C111 C112 119.1(5) . .
C116 C111 P1 121.6(4) . .
C112 C111 P1 118.8(4) . .
C113 C112 C111 120.6(5) . .
C113 C112 H11A 119.7 . .
C111 C112 H11A 119.7 . .
C112 C113 C114 119.4(6) . .
C112 C113 H11B 120.3 . .
C114 C113 H11B 120.3 . .
C115 C114 C113 119.8(5) . .
C115 C114 H11C 120.1 . .
C113 C114 H11C 120.1 . .
C114 C115 C116 121.2(6) . .
C114 C115 H11D 119.4 . .
C116 C115 H11D 119.4 . .
C115 C116 C111 119.8(6) . .
C115 C116 H11E 120.1 . .
C111 C116 H11E 120.1 . .
C122 C121 C126 120.2(5) . .
C122 C121 P2 123.2(5) . .
C126 C121 P2 116.5(4) . .
C121 C122 C123 119.3(6) . .
C121 C122 H12A 120.3 . .
C123 C122 H12A 120.3 . .
C124 C123 C122 120.2(6) . .
C124 C123 H12B 119.9 . .
C122 C123 H12B 119.9 . .
C125 C124 C123 120.4(6) . .
C125 C124 H12C 119.8 . .
C123 C124 H12C 119.8 . .
C124 C125 C126 120.3(6) . .
C124 C125 H12D 119.8 . .
C126 C125 H12D 119.8 . .
C125 C126 C121 119.6(6) . .
C125 C126 H12E 120.2 . .
C121 C126 H12E 120.2 . .
C132 C131 C136 118.8(5) . .
C132 C131 P2 123.0(5) . .
C136 C131 P2 118.2(4) . .
C133 C132 C131 120.2(7) . .
C133 C132 H13B 119.9 . .
C131 C132 H13B 119.9 . .
C134 C133 C132 120.3(7) . .
C134 C133 H13C 119.9 . .
C132 C133 H13C 119.9 . .
C135 C134 C133 120.0(6) . .
C135 C134 H13D 120.0 . .
C133 C134 H13D 120.0 . .
C134 C135 C136 120.8(7) . .
C134 C135 H13E 119.6 . .
C136 C135 H13E 119.6 . .
C135 C136 C131 120.0(6) . .
C135 C136 H13F 120.0 . .
C131 C136 H13F 120.0 . .
C146 C141 C142 119.3(6) . .
C146 C141 P3 119.6(4) . .
C142 C141 P3 120.5(5) . .
C143 C142 C141 119.3(7) . .
C143 C142 H14A 120.3 . .
C141 C142 H14A 120.3 . .
C144 C143 C142 120.9(7) . .
C144 C143 H14B 119.5 . .
C142 C143 H14B 119.5 . .
C143 C144 C145 120.2(7) . .
C143 C144 H14C 119.9 . .
C145 C144 H14C 119.9 . .
C144 C145 C146 120.5(8) . .
C144 C145 H14D 119.8 . .
C146 C145 H14D 119.8 . .
C141 C146 C145 119.7(7) . .
C141 C146 H14E 120.1 . .
C145 C146 H14E 120.1 . .
C152 C151 C156 118.8(6) . .
C152 C151 P3 119.2(4) . .
C156 C151 P3 121.9(5) . .
C151 C152 C153 121.0(7) . .
C151 C152 H15A 119.5 . .
C153 C152 H15A 119.5 . .
C154 C153 C152 119.1(7) . .
C154 C153 H15B 120.4 . .
C152 C153 H15B 120.4 . .
C153 C154 C155 121.4(6) . .
C153 C154 H15C 119.3 . .
C155 C154 H15C 119.3 . .
C156 C155 C154 119.4(7) . .
C156 C155 H15D 120.3 . .
C154 C155 H15D 120.3 . .
C155 C156 C151 120.3(6) . .
C155 C156 H15E 119.9 . .
C151 C156 H15E 119.9 . .
C162 C161 C166 119.3(6) . .
C162 C161 P4 118.9(5) . .
C166 C161 P4 121.8(5) . .
C161 C162 C163 119.9(7) . .
C161 C162 H16B 120.0 . .
C163 C162 H16B 120.0 . .
C164 C163 C162 120.2(8) . .
C164 C163 H16C 119.9 . .
C162 C163 H16C 119.9 . .
C165 C164 C163 120.0(7) . .
C165 C164 H16D 120.0 . .
C163 C164 H16D 120.0 . .
C166 C165 C164 120.0(8) . .
C166 C165 H16E 120.0 . .
C164 C165 H16E 120.0 . .
C165 C166 C161 120.5(7) . .
C165 C166 H16F 119.7 . .
C161 C166 H16F 119.7 . .
C176 C171 C172 118.2(5) . .
C176 C171 P4 118.7(4) . .
C172 C171 P4 122.9(5) . .
C171 C172 C173 120.0(7) . .
C171 C172 H17B 120.0 . .
C173 C172 H17B 120.0 . .
C174 C173 C172 120.4(7) . .
C174 C173 H17C 119.8 . .
C172 C173 H17C 119.8 . .
C173 C174 C175 119.6(6) . .
C173 C174 H17D 120.2 . .
C175 C174 H17D 120.2 . .
C174 C175 C176 119.9(7) . .
C174 C175 H17E 120.0 . .
C176 C175 H17E 120.0 . .
C171 C176 C175 121.6(7) . .
C171 C176 H17F 119.2 . .
C175 C176 H17F 119.2 . .
C186 C181 C182 118.8(6) . .
C186 C181 P5 120.9(5) . .
C182 C181 P5 119.5(6) . .
C181 C182 C183 118.9(8) . .
C181 C182 H18B 120.5 . .
C183 C182 H18B 120.5 . .
C184 C183 C182 120.8(8) . .
C184 C183 H18C 119.6 . .
C182 C183 H18C 119.6 . .
C185 C184 C183 120.5(7) . .
C185 C184 H18D 119.7 . .
C183 C184 H18D 119.7 . .
C184 C185 C186 120.2(9) . .
C184 C185 H18E 119.9 . .
C186 C185 H18E 119.9 . .
C181 C186 C185 120.7(8) . .
C181 C186 H18F 119.7 . .
C185 C186 H18F 119.7 . .
C192 C191 C196 120.1(6) . .
C192 C191 P5 119.6(5) . .
C196 C191 P5 120.2(6) . .
C191 C192 C193 120.7(7) . .
C191 C192 H19A 119.6 . .
C193 C192 H19A 119.6 . .
C192 C193 C194 117.6(9) . .
C192 C193 H19B 121.2 . .
C194 C193 H19B 121.2 . .
C195 C194 C193 122.7(7) . .
C195 C194 H19C 118.6 . .
C193 C194 H19C 118.6 . .
C194 C195 C196 119.7(8) . .
C194 C195 H19D 120.1 . .
C196 C195 H19D 120.1 . .
C195 C196 C191 119.1(8) . .
C195 C196 H19E 120.5 . .
C191 C196 H19E 120.5 . .
C202 C201 C206 119.1(8) . .
C202 C201 P6 117.4(8) . .
C206 C201 P6 123.4(8) . .
C201 C202 C203 120.1(11) . .
C201 C202 H20A 119.9 . .
C203 C202 H20A 119.9 . .
C204 C203 C202 119.2(12) . .
C204 C203 H20B 120.4 . .
C202 C203 H20B 120.4 . .
C205 C204 C203 122.2(9) . .
C205 C204 H20C 118.9 . .
C203 C204 H20C 118.9 . .
C204 C205 C206 120.0(11) . .
C204 C205 H20D 120.0 . .
C206 C205 H20D 120.0 . .
C201 C206 C205 119.4(11) . .
C201 C206 H20E 120.3 . .
C205 C206 H20E 120.3 . .
C216 C211 C212 118.9(6) . .
C216 C211 P6 119.2(5) . .
C212 C211 P6 121.9(5) . .
C213 C212 C211 120.0(6) . .
C213 C212 H21A 120.0 . .
C211 C212 H21A 120.0 . .
C212 C213 C214 120.9(6) . .
C212 C213 H21B 119.5 . .
C214 C213 H21B 119.5 . .
C213 C214 C215 120.1(7) . .
C213 C214 H21C 120.0 . .
C215 C214 H21C 120.0 . .
C214 C215 C216 119.1(7) . .
C214 C215 H21D 120.4 . .
C216 C215 H21D 120.4 . .
C211 C216 C215 121.0(6) . .
C211 C216 H21E 119.5 . .
C215 C216 H21E 119.5 . .
N01 C01 C02 177.9(8) . .
C01 C02 H02A 109.5 . .
C01 C02 H02B 109.5 . .
H02A C02 H02B 109.5 . .
C01 C02 H02C 109.5 . .
H02A C02 H02C 109.5 . .
H02B C02 H02C 109.5 . .
Cl02 C05 Cl01 111.8(12) . .
Cl02 C05 H05A 109.2 . .
Cl01 C05 H05A 109.2 . .
Cl02 C05 H05B 109.2 . .
Cl01 C05 H05B 109.2 . .
H05A C05 H05B 107.9 . .

loop_
_geom_bond_atom_site_label_1
_geom_bond_atom_site_label_2
_geom_bond_distance
_geom_bond_site_symmetry_2
Sb1 F13 1.818(6) .
Sb1 F11 1.848(6) .
Sb1 F16 1.860(6) .
Sb1 F14 1.865(6) .
Sb1 F12 1.876(6) .
Sb1 F15 1.889(6) .
Sb2 F22 1.850(12) 2_756
Sb2 F22 1.850(12) .
Sb2 F21 1.852(10) 2_756
Sb2 F21 1.852(10) .
Sb2 F23 1.860(12) 2_756
Sb2 F23 1.860(12) .
Ag1 C11 2.281(6) .
Ag1 P5 2.425(4) .
Ag1 P1 2.469(4) .
Ag1 Ag2 3.038(5) .
Ag1 Ag3 3.053(4) .
Ag2 C11 2.277(7) .
Ag2 P3 2.432(4) .
Ag2 P2 2.476(4) .
Ag2 Ag3 3.115(5) .
Ag3 C11 2.279(6) .
Ag3 P4 2.442(4) .
Ag3 P6 2.444(4) .
Re C2 1.909(18) .
Re C3 1.926(9) .
Re C3' 1.938(9) .
Re C1 1.954(14) .
Re C15 2.050(8) 2_656
Re N1 2.050(8) 2_656
Re C17 2.078(8) .
Re Cl' 2.433(9) .
Re Cl 2.462(9) .
C1 O1 1.116(16) .
C2 O2 1.14(3) .
C3 Cl' 0.66(5) .
C3 O3 1.121(9) .
O3 Cl' 0.82(2) .
C3' Cl 0.71(4) .
C3' O3' 1.136(9) .
O3' Cl 0.89(2) .
Sb3 F31 1.80(3) .
Sb3 F34 1.81(2) .
Sb3 F33 1.84(2) .
Sb3 F36 1.89(3) .
Sb3 F35 1.89(3) .
Sb3 F32 1.928(19) .
C11 C12 1.215(7) .
C12 C13 1.423(7) .
C13 C18 1.405(9) .
C13 C14 1.418(9) .
C14 N1 1.388(8) .
N1 C16 1.313(14) .
N1 Re 2.050(8) 2_656
C16 C17 1.319(14) .
C16 C16 1.481(12) 2_656
C17 C18 1.391(9) .
P1 C101 1.809(6) .
P1 C111 1.819(6) .
P1 C91 1.836(5) .
P2 C131 1.815(6) .
P2 C121 1.828(6) .
P2 C91 1.845(6) .
P3 C151 1.813(6) .
P3 C141 1.825(7) .
P3 C92 1.844(6) .
P4 C161 1.815(6) .
P4 C171 1.818(6) .
P4 C92 1.843(6) .
P5 C191 1.815(7) .
P5 C181 1.817(7) .
P5 C93 1.841(6) .
P6 C201 1.816(7) .
P6 C211 1.824(7) .
P6 C93 1.830(6) .
C91 H1A 0.9700 .
C91 H1B 0.9700 .
C92 H2A 0.9700 .
C92 H2B 0.9700 .
C93 H3A 0.9700 .
C93 H3B 0.9700 .
C101 C106 1.385(8) .
C101 C102 1.396(8) .
C102 C103 1.401(9) .
C102 H10A 0.9300 .
C103 C104 1.359(11) .
C103 H10B 0.9300 .
C104 C105 1.395(11) .
C104 H10C 0.9300 .
C105 C106 1.393(9) .
C105 H10D 0.9300 .
C106 H10E 0.9300 .
C111 C116 1.391(8) .
C111 C112 1.400(8) .
C112 C113 1.390(8) .
C112 H11A 0.9300 .
C113 C114 1.394(9) .
C113 H11B 0.9300 .
C114 C115 1.374(10) .
C114 H11C 0.9300 .
C115 C116 1.384(9) .
C115 H11D 0.9300 .
C116 H11E 0.9300 .
C121 C122 1.386(8) .
C121 C126 1.399(8) .
C122 C123 1.402(9) .
C122 H12A 0.9300 .
C123 C124 1.380(11) .
C123 H12B 0.9300 .
C124 C125 1.375(11) .
C124 H12C 0.9300 .
C125 C126 1.392(8) .
C125 H12D 0.9300 .
C126 H12E 0.9300 .
C131 C132 1.393(8) .
C131 C136 1.404(8) .
C132 C133 1.382(10) .
C132 H13B 0.9300 .
C133 C134 1.381(13) .
C133 H13C 0.9300 .
C134 C135 1.371(11) .
C134 H13D 0.9300 .
C135 C136 1.377(9) .
C135 H13E 0.9300 .
C136 H13F 0.9300 .
C141 C146 1.384(9) .
C141 C142 1.407(8) .
C142 C143 1.400(10) .
C142 H14A 0.9300 .
C143 C144 1.354(13) .
C143 H14B 0.9300 .
C144 C145 1.379(13) .
C144 H14C 0.9300 .
C145 C146 1.402(9) .
C145 H14D 0.9300 .
C146 H14E 0.9300 .
C151 C152 1.386(9) .
C151 C156 1.398(8) .
C152 C153 1.395(10) .
C152 H15A 0.9300 .
C153 C154 1.357(12) .
C153 H15B 0.9300 .
C154 C155 1.393(12) .
C154 H15C 0.9300 .
C155 C156 1.380(9) .
C155 H15D 0.9300 .
C156 H15E 0.9300 .
C161 C162 1.385(9) .
C161 C166 1.397(8) .
C162 C163 1.386(10) .
C162 H16B 0.9300 .
C163 C164 1.385(14) .
C163 H16C 0.9300 .
C164 C165 1.381(13) .
C164 H16D 0.9300 .
C165 C166 1.374(10) .
C165 H16E 0.9300 .
C166 H16F 0.9300 .
C171 C176 1.372(9) .
C171 C172 1.384(8) .
C172 C173 1.393(9) .
C172 H17B 0.9300 .
C173 C174 1.363(11) .
C173 H17C 0.9300 .
C174 C175 1.370(11) .
C174 H17D 0.9300 .
C175 C176 1.374(10) .
C175 H17E 0.9300 .
C176 H17F 0.9300 .
C181 C186 1.371(10) .
C181 C182 1.391(10) .
C182 C183 1.408(11) .
C182 H18B 0.9300 .
C183 C184 1.355(15) .
C183 H18C 0.9300 .
C184 C185 1.336(15) .
C184 H18D 0.9300 .
C185 C186 1.403(10) .
C185 H18E 0.9300 .
C186 H18F 0.9300 .
C191 C192 1.362(10) .
C191 C196 1.413(9) .
C192 C193 1.392(9) .
C192 H19A 0.9300 .
C193 C194 1.404(14) .
C193 H19B 0.9300 .
C194 C195 1.333(15) .
C194 H19C 0.9300 .
C195 C196 1.393(11) .
C195 H19D 0.9300 .
C196 H19E 0.9300 .
C201 C202 1.372(16) .
C201 C206 1.388(16) .
C202 C203 1.408(11) .
C202 H20A 0.9300 .
C203 C204 1.344(17) .
C203 H20B 0.9300 .
C204 C205 1.335(17) .
C204 H20C 0.9300 .
C205 C206 1.403(11) .
C205 H20D 0.9300 .
C206 H20E 0.9300 .
C211 C216 1.378(9) .
C211 C212 1.397(8) .
C212 C213 1.371(9) .
C212 H21A 0.9300 .
C213 C214 1.374(11) .
C213 H21B 0.9300 .
C214 C215 1.381(11) .
C214 H21C 0.9300 .
C215 C216 1.394(11) .
C215 H21D 0.9300 .
C216 H21E 0.9300 .
N01 C01 1.176(9) .
C01 C02 1.467(10) .
C02 H02A 0.9600 .
C02 H02B 0.9600 .
C02 H02C 0.9600 .
C05 Cl02 1.690(17) .
C05 Cl01 1.721(16) .
C05 H05A 0.9700 .
C05 H05B 0.9700 .
